data_2221868
loop_
_publ_author_name
'Ke, Xi-Jun'
'Li, Dong-Sheng'
'Zhao, Jun'
'He, Qiu-Fen'
'Li, Cai'

_publ_section_title
;Aqua(2,2'-bipyrimidine-\k^2^<i>N</i>,<i>N</i>')(succinato-\k^2^<i>O</i>^1^,<i>O</i>^4^)copper(II)
 dihydrate
;
_journal_coeditor_code XU2509
_journal_issue 5
_journal_name_full 'Acta Crystallographica Section E'
_journal_page_first m527
_journal_paper_doi 10.1107/S1600536809013518
_journal_volume 65
_journal_year 2009
_chemical_formula_iupac '[Cu (C4 H4 O4) (C8 H6 N4) (H2 O)], 2H2 O'
_chemical_formula_moiety 'C12 H12 Cu N4 O5, 2(H2 O)'
_chemical_formula_sum 'C12 H16 Cu N4 O7'
_chemical_formula_weight 391.83
_chemical_name_systematic
;
Aqua(2,2'-bipyrimidine-\k^2^<i>N</i>,<i>N</i>')(succinato-
\k^2^<i>O</i>^1^,<i>O</i>^4^)copper(II) dihydrate
;
_space_group_IT_number 14
_symmetry_cell_setting monoclinic
_symmetry_space_group_name_Hall '-P 2ybc'
_symmetry_space_group_name_H-M 'P 1 21/c 1'
_atom_sites_solution_hydrogens geom
_atom_sites_solution_primary direct
_atom_sites_solution_secondary difmap
_audit_creation_method SHELXL-97
_cell_angle_alpha 90.00
_cell_angle_beta 92.2290(10)
_cell_angle_gamma 90.00
_cell_formula_units_Z 4
_cell_length_a 10.6905(8)
_cell_length_b 18.9321(14)
_cell_length_c 7.6105(6)
_cell_measurement_reflns_used 3225
_cell_measurement_temperature 293(2)
_cell_measurement_theta_max 25.09
_cell_measurement_theta_min 1.91
_cell_volume 1539.2(2)
_computing_cell_refinement 'SAINT (Bruker, 1997)'
_computing_data_collection 'SMART (Bruker, 1997)'
_computing_data_reduction 'SAINT (Bruker, 1997)'
_computing_molecular_graphics 'SHELXTL (Sheldrick, 2008)'
_computing_publication_material 'SHELXTL (Sheldrick, 2008)'
_computing_structure_refinement 'SHELXTL (Sheldrick, 2008)'
_computing_structure_solution 'SHELXTL (Sheldrick, 2008)'
_diffrn_ambient_temperature 293(2)
_diffrn_measured_fraction_theta_full 1.000
_diffrn_measured_fraction_theta_max 1.000
_diffrn_measurement_device_type 'Bruker SMART CCD'
_diffrn_measurement_method '\f and \w'
_diffrn_radiation_monochromator graphite
_diffrn_radiation_source 'fine-focus sealed tube'
_diffrn_radiation_type MoK\a
_diffrn_radiation_wavelength 0.71073
_diffrn_reflns_av_R_equivalents 0.0362
_diffrn_reflns_av_sigmaI/netI 0.0397
_diffrn_reflns_limit_h_max 12
_diffrn_reflns_limit_h_min -12
_diffrn_reflns_limit_k_max 22
_diffrn_reflns_limit_k_min -22
_diffrn_reflns_limit_l_max 4
_diffrn_reflns_limit_l_min -9
_diffrn_reflns_number 7725
_diffrn_reflns_theta_full 25.09
_diffrn_reflns_theta_max 25.09
_diffrn_reflns_theta_min 1.91
_diffrn_standards_number 0
_exptl_absorpt_coefficient_mu 1.464
_exptl_absorpt_correction_T_max 0.877
_exptl_absorpt_correction_T_min 0.700
_exptl_absorpt_correction_type multi-scan
_exptl_absorpt_process_details '(SADABS; Sheldrick, 1996)'
_exptl_crystal_colour blue
_exptl_crystal_density_diffrn 1.691
_exptl_crystal_density_method 'not measured'
_exptl_crystal_description prism
_exptl_crystal_F_000 804
_exptl_crystal_size_max 0.30
_exptl_crystal_size_mid 0.20
_exptl_crystal_size_min 0.09
_refine_diff_density_max 0.463
_refine_diff_density_min -0.655
_refine_ls_extinction_method none
_refine_ls_goodness_of_fit_ref 1.059
_refine_ls_hydrogen_treatment mixed
_refine_ls_matrix_type full
_refine_ls_number_parameters 235
_refine_ls_number_reflns 2735
_refine_ls_number_restraints 10
_refine_ls_restrained_S_all 1.091
_refine_ls_R_factor_all 0.0593
_refine_ls_R_factor_gt 0.0428
_refine_ls_shift/su_max 0.001
_refine_ls_shift/su_mean 0.000
_refine_ls_structure_factor_coef Fsqd
_refine_ls_weighting_details 'calc w=1/[\s^2^(Fo^2^)+(0.0588P)^2^+1.4777P] where P=(Fo^2^+2Fc^2^)/3'
_refine_ls_weighting_scheme calc
_refine_ls_wR_factor_gt 0.1096
_refine_ls_wR_factor_ref 0.1227
_reflns_number_gt 2085
_reflns_number_total 2735
_reflns_threshold_expression I>2\s(I)
_cod_data_source_file xu2509.cif
_cod_data_source_block I
_cod_original_sg_symbol_H-M 'P 21/c'
_cod_database_code 2221868
_cod_database_fobs_code 2221868

loop_
_symmetry_equiv_pos_as_xyz
'x, y, z'
'-x, y+1/2, -z+1/2'
'-x, -y, -z'
'x, -y-1/2, z-1/2'

loop_
_atom_site_type_symbol
_atom_site_label
_atom_site_fract_x
_atom_site_fract_y
_atom_site_fract_z
_atom_site_U_iso_or_equiv
_atom_site_adp_type
_atom_site_calc_flag
_atom_site_refinement_flags
_atom_site_occupancy
_atom_site_disorder_assembly
_atom_site_disorder_group
Cu Cu1 0.83883(5) 0.98092(2) 0.42287(7) 0.0376(2) Uani d . 1 . .
O O1 0.7210(3) 0.94912(16) 0.1622(4) 0.0477(8) Uani d D 1 . .
H H1A 0.673(4) 0.9136(17) 0.160(6) 0.072 Uiso d D 1 . .
H H1B 0.774(4) 0.945(2) 0.082(5) 0.072 Uiso d D 1 . .
O O1W 0.6018(4) 0.82533(18) 0.2132(6) 0.0724(11) Uani d D 1 . .
H H1WA 0.5230(12) 0.819(3) 0.212(9) 0.109 Uiso d D 1 . .
H H1WB 0.637(4) 0.790(2) 0.170(9) 0.109 Uiso d D 1 . .
O O2 0.7834(3) 1.07626(14) 0.4543(4) 0.0459(7) Uani d . 1 . .
O O2W 0.6560(4) 0.3145(2) 0.2485(6) 0.0810(12) Uani d D 1 . .
H H2WB 0.674(7) 0.2726(15) 0.280(8) 0.121 Uiso d D 1 . .
H H2WA 0.676(7) 0.321(3) 0.143(4) 0.121 Uiso d D 1 . .
O O3 0.7344(3) 1.18623(16) 0.3913(5) 0.0606(9) Uani d . 1 . .
O O4 1.1035(3) 1.06421(15) 0.1176(4) 0.0490(8) Uani d . 1 . .
O O5 0.9903(3) 1.00736(14) 0.3069(4) 0.0395(7) Uani d . 1 . .
N N1 0.8883(3) 0.87826(17) 0.4388(4) 0.0362(8) Uani d . 1 . .
N N2 0.7034(3) 0.94476(18) 0.5757(4) 0.0382(8) Uani d . 1 . .
N N3 0.8133(3) 0.76731(17) 0.5315(5) 0.0468(9) Uani d . 1 . .
N N4 0.6295(3) 0.8392(2) 0.7042(5) 0.0494(10) Uani d . 1 . .
C C1 0.9872(4) 0.8470(2) 0.3680(6) 0.0435(10) Uani d . 1 . .
H H1C 1.0466 0.8745 0.3135 0.052 Uiso calc R 1 . .
C C2 1.0017(4) 0.7748(2) 0.3750(6) 0.0499(11) Uani d . 1 . .
H H2 1.0700 0.7525 0.3272 0.060 Uiso calc R 1 . .
C C3 0.9102(4) 0.7374(2) 0.4561(6) 0.0491(11) Uani d . 1 . .
H H3 0.9164 0.6884 0.4584 0.059 Uiso calc R 1 . .
C C4 0.8069(4) 0.8370(2) 0.5194(5) 0.0368(9) Uani d . 1 . .
C C5 0.7056(4) 0.8751(2) 0.6045(5) 0.0376(9) Uani d . 1 . .
C C6 0.5436(4) 0.8772(3) 0.7835(7) 0.0573(13) Uani d . 1 . .
H H6 0.4886 0.8539 0.8557 0.069 Uiso calc R 1 . .
C C7 0.5319(4) 0.9492(3) 0.7641(6) 0.0546(12) Uani d . 1 . .
H H7 0.4704 0.9746 0.8201 0.066 Uiso calc R 1 . .
C C8 0.6163(4) 0.9822(2) 0.6570(6) 0.0459(11) Uani d . 1 . .
H H8 0.6124 1.0309 0.6414 0.055 Uiso calc R 1 . .
C C9 0.7701(4) 1.1270(2) 0.3460(6) 0.0413(10) Uani d . 1 . .
C C10 0.7927(4) 1.1167(2) 0.1584(6) 0.0442(11) Uani d D 1 . .
H H10A 0.7179 1.0939 0.1097 0.053 Uiso calc R 1 . .
H H10B 0.7932 1.1638 0.1082 0.053 Uiso calc R 1 . .
C C11 0.8904(4) 1.0823(2) 0.0863(6) 0.0409(10) Uani d D 1 . .
H H11A 0.9243 1.1155 0.0036 0.049 Uiso calc R 1 . .
H H11B 0.8523 1.0448 0.0156 0.049 Uiso calc R 1 . .
C C12 1.0022(4) 1.0491(2) 0.1772(5) 0.0370(9) Uani d . 1 . .

loop_
_atom_site_aniso_label
_atom_site_aniso_U_11
_atom_site_aniso_U_22
_atom_site_aniso_U_33
_atom_site_aniso_U_12
_atom_site_aniso_U_13
_atom_site_aniso_U_23
Cu1 0.0438(3) 0.0255(3) 0.0444(3) 0.0014(2) 0.0122(2) 0.0028(2)
O1 0.0475(18) 0.0452(17) 0.0511(19) -0.0081(14) 0.0088(15) -0.0032(15)
O1W 0.071(2) 0.0425(19) 0.104(3) -0.0055(18) 0.012(2) -0.008(2)
O2 0.0617(19) 0.0287(14) 0.0479(18) 0.0054(14) 0.0112(15) 0.0025(13)
O2W 0.100(3) 0.063(2) 0.081(3) 0.028(2) 0.022(3) 0.024(2)
O3 0.083(2) 0.0362(17) 0.063(2) 0.0214(17) 0.0051(19) -0.0003(16)
O4 0.0475(18) 0.0434(17) 0.057(2) -0.0044(14) 0.0187(16) 0.0048(15)
O5 0.0417(16) 0.0332(14) 0.0439(17) -0.0001(12) 0.0055(13) 0.0063(13)
N1 0.0393(18) 0.0300(17) 0.0395(19) 0.0004(15) 0.0026(16) -0.0003(15)
N2 0.0403(18) 0.0358(18) 0.039(2) 0.0019(15) 0.0066(16) 0.0009(15)
N3 0.055(2) 0.0281(18) 0.057(2) -0.0029(16) 0.001(2) 0.0058(17)
N4 0.042(2) 0.049(2) 0.058(2) -0.0074(17) 0.0105(19) 0.0130(19)
C1 0.046(2) 0.041(2) 0.044(2) -0.001(2) 0.008(2) -0.002(2)
C2 0.052(3) 0.041(2) 0.057(3) 0.010(2) 0.005(2) -0.003(2)
C3 0.062(3) 0.030(2) 0.056(3) 0.006(2) 0.003(2) -0.001(2)
C4 0.038(2) 0.033(2) 0.039(2) -0.0051(17) 0.0001(19) 0.0064(18)
C5 0.038(2) 0.037(2) 0.038(2) -0.0028(18) -0.0011(19) 0.0060(18)
C6 0.045(3) 0.069(3) 0.059(3) -0.003(2) 0.011(2) 0.014(3)
C7 0.045(3) 0.068(3) 0.051(3) 0.005(2) 0.012(2) 0.002(3)
C8 0.050(3) 0.042(2) 0.046(3) 0.010(2) 0.005(2) 0.002(2)
C9 0.038(2) 0.032(2) 0.054(3) 0.0007(18) 0.006(2) 0.001(2)
C10 0.044(2) 0.033(2) 0.056(3) -0.0061(19) 0.001(2) 0.010(2)
C11 0.050(2) 0.031(2) 0.042(2) -0.0139(19) 0.003(2) 0.0073(19)
C12 0.048(2) 0.0251(19) 0.039(2) -0.0006(18) 0.008(2) -0.0044(18)

loop_
_atom_type_symbol
_atom_type_description
_atom_type_scat_dispersion_real
_atom_type_scat_dispersion_imag
_atom_type_scat_source
C C 0.0033 0.0016 'International Tables Vol C Tables 4.2.6.8 and 6.1.1.4'
H H 0.0000 0.0000 'International Tables Vol C Tables 4.2.6.8 and 6.1.1.4'
N N 0.0061 0.0033 'International Tables Vol C Tables 4.2.6.8 and 6.1.1.4'
O O 0.0106 0.0060 'International Tables Vol C Tables 4.2.6.8 and 6.1.1.4'
Cu Cu 0.3201 1.2651 'International Tables Vol C Tables 4.2.6.8 and 6.1.1.4'

loop_
_geom_angle_atom_site_label_1
_geom_angle_atom_site_label_2
_geom_angle_atom_site_label_3
_geom_angle_site_symmetry_1
_geom_angle_site_symmetry_3
_geom_angle
_geom_angle_publ_flag
O2 Cu1 O5 . . 94.68(12) ?
O2 Cu1 N2 . . 90.87(13) ?
O5 Cu1 N2 . . 169.41(13) ?
O2 Cu1 N1 . . 168.87(13) ?
O5 Cu1 N1 . . 93.13(13) ?
N2 Cu1 N1 . . 80.22(13) ?
O2 Cu1 O1 . . 100.69(12) ?
O5 Cu1 O1 . . 96.32(12) ?
N2 Cu1 O1 . . 91.50(12) ?
N1 Cu1 O1 . . 86.30(12) ?
Cu1 O1 H1A . . 121(4) ?
Cu1 O1 H1B . . 106(3) ?
H1A O1 H1B . . 109(4) ?
H1WA O1W H1WB . . 110(5) ?
C9 O2 Cu1 . . 131.1(3) ?
H2WB O2W H2WA . . 110(6) ?
C12 O5 Cu1 . . 128.5(3) ?
C4 N1 C1 . . 117.6(3) ?
C4 N1 Cu1 . . 114.7(3) ?
C1 N1 Cu1 . . 127.5(3) ?
C5 N2 C8 . . 117.0(4) ?
C5 N2 Cu1 . . 115.0(3) ?
C8 N2 Cu1 . . 128.0(3) ?
C4 N3 C3 . . 115.7(4) ?
C5 N4 C6 . . 115.7(4) ?
N1 C1 C2 . . 120.7(4) ?
N1 C1 H1C . . 119.6 ?
C2 C1 H1C . . 119.6 ?
C3 C2 C1 . . 116.7(4) ?
C3 C2 H2 . . 121.7 ?
C1 C2 H2 . . 121.7 ?
N3 C3 C2 . . 123.6(4) ?
N3 C3 H3 . . 118.2 ?
C2 C3 H3 . . 118.2 ?
N3 C4 N1 . . 125.6(4) ?
N3 C4 C5 . . 119.7(3) ?
N1 C4 C5 . . 114.7(3) ?
N4 C5 N2 . . 126.5(4) ?
N4 C5 C4 . . 118.6(4) ?
N2 C5 C4 . . 114.9(3) ?
N4 C6 C7 . . 123.2(4) ?
N4 C6 H6 . . 118.4 ?
C7 C6 H6 . . 118.4 ?
C6 C7 C8 . . 116.8(4) ?
C6 C7 H7 . . 121.6 ?
C8 C7 H7 . . 121.6 ?
N2 C8 C7 . . 120.8(4) ?
N2 C8 H8 . . 119.6 ?
C7 C8 H8 . . 119.6 ?
O3 C9 O2 . . 122.1(4) ?
O3 C9 C10 . . 117.0(4) ?
O2 C9 C10 . . 120.9(4) ?
C11 C10 C9 . . 127.7(4) ?
C11 C10 H10A . . 105.4 ?
C9 C10 H10A . . 105.4 ?
C11 C10 H10B . . 105.4 ?
C9 C10 H10B . . 105.4 ?
H10A C10 H10B . . 106.0 ?
C10 C11 C12 . . 128.7(4) ?
C10 C11 H11A . . 105.1 ?
C12 C11 H11A . . 105.1 ?
C10 C11 H11B . . 105.1 ?
C12 C11 H11B . . 105.1 ?
H11A C11 H11B . . 105.9 ?
O4 C12 O5 . . 123.2(4) ?
O4 C12 C11 . . 115.7(4) ?
O5 C12 C11 . . 121.1(4) ?

loop_
_geom_bond_atom_site_label_1
_geom_bond_atom_site_label_2
_geom_bond_site_symmetry_2
_geom_bond_distance
_geom_bond_publ_flag
Cu1 O1 . 2.386(3) y
Cu1 O2 . 1.918(3) y
Cu1 O5 . 1.940(3) y
Cu1 N1 . 2.017(3) y
Cu1 N2 . 2.012(3) y
O1 H1A . 0.85(4) ?
O1 H1B . 0.85(4) ?
O1W H1WA . 0.85(4) ?
O1W H1WB . 0.84(4) ?
O2 C9 . 1.270(5) ?
O2W H2WB . 0.85(4) ?
O2W H2WA . 0.85(4) ?
O3 C9 . 1.239(5) ?
O4 C12 . 1.224(5) ?
O5 C12 . 1.275(5) ?
N1 C4 . 1.336(5) ?
N1 C1 . 1.343(5) ?
N2 C5 . 1.336(5) ?
N2 C8 . 1.341(5) ?
N3 C4 . 1.324(5) ?
N3 C3 . 1.330(5) ?
N4 C5 . 1.323(5) ?
N4 C6 . 1.330(6) ?
C1 C2 . 1.376(6) ?
C1 H1C . 0.9300 ?
C2 C3 . 1.374(6) ?
C2 H2 . 0.9300 ?
C3 H3 . 0.9300 ?
C4 C5 . 1.472(6) ?
C6 C7 . 1.377(7) ?
C6 H6 . 0.9300 ?
C7 C8 . 1.388(6) ?
C7 H7 . 0.9300 ?
C8 H8 . 0.9300 ?
C9 C10 . 1.469(6) ?
C10 C11 . 1.365(5) ?
C10 H10A . 0.9700 ?
C10 H10B . 0.9700 ?
C11 C12 . 1.495(6) ?
C11 H11A . 0.9700 ?
C11 H11B . 0.9700 ?

loop_
_geom_hbond_atom_site_label_D
_geom_hbond_atom_site_label_H
_geom_hbond_atom_site_label_A
_geom_hbond_site_symmetry_A
_geom_hbond_distance_DH
_geom_hbond_distance_HA
_geom_hbond_distance_DA
_geom_hbond_angle_DHA
O1 H1A O1W . 0.85(4) 1.89(4) 2.703(5) 162(4)
O1 H1B O4 3_775 0.85(4) 2.05(4) 2.903(4) 178(4)
O1W H1WA O2W 2_655 0.85(4) 1.950(17) 2.790(6) 169(5)
O1W H1WB N3 4_575 0.84(4) 2.45(5) 3.216(5) 152(4)
O1W H1WB N4 4_575 0.84(4) 2.46(4) 3.130(5) 137(5)
O2W H2WA O3 4_575 0.85(4) 2.04(4) 2.876(6) 167(5)
O2W H2WB O3 1_545 0.85(4) 1.94(4) 2.777(5) 168(4)

loop_
_geom_torsion_atom_site_label_1
_geom_torsion_atom_site_label_2
_geom_torsion_atom_site_label_3
_geom_torsion_atom_site_label_4
_geom_torsion_site_symmetry_1
_geom_torsion_site_symmetry_2
_geom_torsion_site_symmetry_3
_geom_torsion_site_symmetry_4
_geom_torsion
_geom_torsion_publ_flag
O5 Cu1 O2 C9 . . . . 51.3(4) ?
N2 Cu1 O2 C9 . . . . -137.8(4) ?
N1 Cu1 O2 C9 . . . . -174.3(6) ?
O1 Cu1 O2 C9 . . . . -46.1(4) ?
O2 Cu1 O5 C12 . . . . -50.4(3) ?
N2 Cu1 O5 C12 . . . . -171.8(6) ?
N1 Cu1 O5 C12 . . . . 137.5(3) ?
O1 Cu1 O5 C12 . . . . 50.9(3) ?
O2 Cu1 N1 C4 . . . . 43.9(8) ?
O5 Cu1 N1 C4 . . . . 178.4(3) ?
N2 Cu1 N1 C4 . . . . 6.7(3) ?
O1 Cu1 N1 C4 . . . . -85.5(3) ?
O2 Cu1 N1 C1 . . . . -141.1(6) ?
O5 Cu1 N1 C1 . . . . -6.6(4) ?
N2 Cu1 N1 C1 . . . . -178.3(4) ?
O1 Cu1 N1 C1 . . . . 89.5(4) ?
O2 Cu1 N2 C5 . . . . -176.8(3) ?
O5 Cu1 N2 C5 . . . . -55.1(8) ?
N1 Cu1 N2 C5 . . . . -3.5(3) ?
O1 Cu1 N2 C5 . . . . 82.5(3) ?
O2 Cu1 N2 C8 . . . . 0.0(4) ?
O5 Cu1 N2 C8 . . . . 121.6(7) ?
N1 Cu1 N2 C8 . . . . 173.2(4) ?
O1 Cu1 N2 C8 . . . . -100.8(4) ?
C4 N1 C1 C2 . . . . 1.6(6) ?
Cu1 N1 C1 C2 . . . . -173.3(3) ?
N1 C1 C2 C3 . . . . 0.5(7) ?
C4 N3 C3 C2 . . . . 2.2(7) ?
C1 C2 C3 N3 . . . . -2.5(7) ?
C3 N3 C4 N1 . . . . 0.2(6) ?
C3 N3 C4 C5 . . . . -177.7(4) ?
C1 N1 C4 N3 . . . . -2.0(6) ?
Cu1 N1 C4 N3 . . . . 173.5(4) ?
C1 N1 C4 C5 . . . . 176.0(4) ?
Cu1 N1 C4 C5 . . . . -8.5(4) ?
C6 N4 C5 N2 . . . . -0.5(7) ?
C6 N4 C5 C4 . . . . 177.1(4) ?
C8 N2 C5 N4 . . . . 0.7(6) ?
Cu1 N2 C5 N4 . . . . 177.8(3) ?
C8 N2 C5 C4 . . . . -177.1(4) ?
Cu1 N2 C5 C4 . . . . 0.0(5) ?
N3 C4 C5 N4 . . . . 5.8(6) ?
N1 C4 C5 N4 . . . . -172.3(4) ?
N3 C4 C5 N2 . . . . -176.3(4) ?
N1 C4 C5 N2 . . . . 5.6(5) ?
C5 N4 C6 C7 . . . . 0.5(7) ?
N4 C6 C7 C8 . . . . -0.6(8) ?
C5 N2 C8 C7 . . . . -0.8(6) ?
Cu1 N2 C8 C7 . . . . -177.4(3) ?
C6 C7 C8 N2 . . . . 0.8(7) ?
Cu1 O2 C9 O3 . . . . -178.8(3) ?
Cu1 O2 C9 C10 . . . . 3.2(6) ?
O3 C9 C10 C11 . . . . 137.1(5) ?
O2 C9 C10 C11 . . . . -44.9(7) ?
C9 C10 C11 C12 . . . . -3.2(7) ?
Cu1 O5 C12 O4 . . . . 177.3(3) ?
Cu1 O5 C12 C11 . . . . -3.5(5) ?
C10 C11 C12 O4 . . . . -131.7(4) ?
C10 C11 C12 O5 . . . . 49.0(6) ?
